data_2218304
loop_
_publ_author_name
'Klis, Tomasz'
'Serwatowski, Janusz'

_publ_section_title
;
 <i>tert</i>-Butyl 2-(dihydroxyboryl)pyrrole-1-carboxylate
;
_journal_issue 6
_journal_name_full 'Acta Crystallographica Section E'
_journal_page_first o1054
_journal_paper_doi 10.1107/S1600536808013482
_journal_volume 64
_journal_year 2008
_chemical_formula_iupac 'C9 H14 B N O4'
_chemical_formula_moiety 'C9 H14 B N O4'
_chemical_formula_sum 'C9 H14 B N O4'
_chemical_formula_weight 211.02
_chemical_name_systematic
;
<i>tert</i>-Butyl 2-(dihydroxyboryl)pyrrole-1-carboxylate
;
_space_group_IT_number 61
_symmetry_cell_setting orthorhombic
_symmetry_space_group_name_Hall '-P 2ac 2ab'
_symmetry_space_group_name_H-M 'P b c a'
_atom_sites_solution_hydrogens geom
_atom_sites_solution_primary direct
_atom_sites_solution_secondary difmap
_audit_creation_method SHELXL-97
_cell_angle_alpha 90.00
_cell_angle_beta 90.00
_cell_angle_gamma 90.00
_cell_formula_units_Z 8
_cell_length_a 12.9179(12)
_cell_length_b 9.5885(7)
_cell_length_c 17.5811(15)
_cell_measurement_reflns_used 19290
_cell_measurement_temperature 100(2)
_cell_measurement_theta_max 28.71
_cell_measurement_theta_min 2.80
_cell_volume 2177.7(3)
_computing_cell_refinement
;
CrysAlis RED (Oxford Diffraction, 2005)
;
_computing_data_collection
;
CrysAlis CCD (Oxford Diffraction, 2005)
;
_computing_data_reduction
;
CrysAlis RED (Oxford Diffraction, 2005)
;
_computing_molecular_graphics 'DIAMOND (Brandenburg, 1999)'
_computing_publication_material 'SHELXL97 (Sheldrick, 2008)'
_computing_structure_refinement 'SHELXL97 (Sheldrick, 2008)'
_computing_structure_solution 'SHELXS97 (Sheldrick, 2008)'
_diffrn_ambient_temperature 100(2)
_diffrn_detector_area_resol_mean 8.6479
_diffrn_measured_fraction_theta_full 0.996
_diffrn_measured_fraction_theta_max 0.962
_diffrn_measurement_device_type 'Kuma KM4 CCD'
_diffrn_measurement_method 'omega scan'
_diffrn_radiation_monochromator graphite
_diffrn_radiation_source 'fine-focus sealed tube'
_diffrn_radiation_type MoK\a
_diffrn_radiation_wavelength 0.71073
_diffrn_reflns_av_R_equivalents 0.0213
_diffrn_reflns_av_sigmaI/netI 0.0298
_diffrn_reflns_limit_h_max 17
_diffrn_reflns_limit_h_min -17
_diffrn_reflns_limit_k_max 12
_diffrn_reflns_limit_k_min -12
_diffrn_reflns_limit_l_max 23
_diffrn_reflns_limit_l_min -23
_diffrn_reflns_number 19290
_diffrn_reflns_theta_full 28.00
_diffrn_reflns_theta_max 28.71
_diffrn_reflns_theta_min 2.80
_diffrn_standards_decay_% 2
_exptl_absorpt_coefficient_mu 0.099
_exptl_absorpt_correction_T_max 0.98
_exptl_absorpt_correction_T_min 0.95
_exptl_absorpt_correction_type multi-scan
_exptl_absorpt_process_details
;
(CrysAlis RED; Oxford Diffraction 2005)
;
_exptl_crystal_colour colourless
_exptl_crystal_density_diffrn 1.287
_exptl_crystal_density_method 'not measured'
_exptl_crystal_description prismatic
_exptl_crystal_F_000 896
_exptl_crystal_size_max 0.71
_exptl_crystal_size_mid 0.34
_exptl_crystal_size_min 0.22
_refine_diff_density_max 0.260
_refine_diff_density_min -0.194
_refine_ls_extinction_coef 0.0033(7)
_refine_ls_extinction_expression Fc^*^=kFc[1+0.001xFc^2^\l^3^/sin(2\q)]^-1/4^
_refine_ls_extinction_method SHELXL
_refine_ls_goodness_of_fit_ref 0.965
_refine_ls_hydrogen_treatment refall
_refine_ls_matrix_type full
_refine_ls_number_parameters 193
_refine_ls_number_reflns 2713
_refine_ls_number_restraints 0
_refine_ls_restrained_S_all 0.965
_refine_ls_R_factor_all 0.0476
_refine_ls_R_factor_gt 0.0306
_refine_ls_shift/su_max 0.001
_refine_ls_shift/su_mean 0.000
_refine_ls_structure_factor_coef Fsqd
_refine_ls_weighting_details 'calc w=1/[\s^2^(Fo^2^)+(0.0461P)^2^+0.0000P] where P=(Fo^2^+2Fc^2^)/3'
_refine_ls_weighting_scheme calc
_refine_ls_wR_factor_gt 0.0735
_refine_ls_wR_factor_ref 0.0762
_reflns_number_gt 1911
_reflns_number_total 2713
_reflns_threshold_expression I>2\s(I)
_cod_data_source_file bg2173.cif
_cod_data_source_block I
_cod_database_code 2218304
_cod_database_fobs_code 2218304

loop_
_symmetry_equiv_pos_as_xyz
'x, y, z'
'-x+1/2, -y, z+1/2'
'-x, y+1/2, -z+1/2'
'x+1/2, -y+1/2, -z'
'-x, -y, -z'
'x-1/2, y, -z-1/2'
'x, -y-1/2, z-1/2'
'-x-1/2, y-1/2, z'

loop_
_atom_site_type_symbol
_atom_site_label
_atom_site_fract_x
_atom_site_fract_y
_atom_site_fract_z
_atom_site_U_iso_or_equiv
_atom_site_adp_type
_atom_site_calc_flag
_atom_site_occupancy
O O1 0.54350(6) 0.63771(7) 0.45212(4) 0.02586(19) Uani d 1
O O2 0.40336(6) 0.64180(8) 0.53731(4) 0.02619(19) Uani d 1
O O3 0.60617(5) 0.83554(7) 0.36263(4) 0.02260(18) Uani d 1
O O4 0.56150(5) 1.04637(7) 0.31656(4) 0.02186(18) Uani d 1
N N1 0.46192(6) 0.95162(8) 0.40642(4) 0.01800(19) Uani d 1
C C1 0.42176(8) 0.85423(10) 0.45945(5) 0.0187(2) Uani d 1
C C2 0.33504(8) 0.91604(11) 0.48868(6) 0.0223(2) Uani d 1
C C3 0.32126(8) 1.05007(11) 0.45569(6) 0.0242(2) Uani d 1
C C4 0.39900(8) 1.06957(10) 0.40571(6) 0.0218(2) Uani d 1
C C5 0.54985(8) 0.93691(9) 0.36119(5) 0.0186(2) Uani d 1
C C6 0.64575(8) 1.04984(10) 0.25803(5) 0.0225(2) Uani d 1
C C7 0.63032(10) 0.93008(12) 0.20274(6) 0.0285(3) Uani d 1
C C8 0.75028(9) 1.04896(12) 0.29709(6) 0.0269(2) Uani d 1
C C9 0.62477(10) 1.18889(12) 0.22011(7) 0.0304(3) Uani d 1
B B1 0.46066(9) 0.70564(12) 0.48297(6) 0.0204(2) Uani d 1
H H1O 0.5763(11) 0.6964(15) 0.4187(8) 0.056(4) Uiso d 1
H H2O 0.4234(12) 0.5504(17) 0.5442(8) 0.060(5) Uiso d 1
H H2 0.2915(8) 0.8741(11) 0.5269(5) 0.018(2) Uiso d 1
H H3 0.2680(9) 1.1122(12) 0.4668(6) 0.028(3) Uiso d 1
H H4 0.4168(8) 1.1463(11) 0.3729(6) 0.020(3) Uiso d 1
H H7A 0.5580(11) 0.9321(12) 0.1830(7) 0.038(3) Uiso d 1
H H7B 0.6429(9) 0.8387(12) 0.2253(6) 0.029(3) Uiso d 1
H H7C 0.6788(9) 0.9424(11) 0.1603(6) 0.029(3) Uiso d 1
H H8A 0.7576(9) 1.1342(13) 0.3317(7) 0.038(3) Uiso d 1
H H8B 0.7629(9) 0.9613(12) 0.3252(6) 0.031(3) Uiso d 1
H H8C 0.8046(10) 1.0547(12) 0.2579(7) 0.036(3) Uiso d 1
H H9A 0.6288(8) 1.2649(12) 0.2567(7) 0.034(3) Uiso d 1
H H9B 0.5551(10) 1.1878(13) 0.1981(6) 0.040(3) Uiso d 1
H H9C 0.6768(9) 1.2037(12) 0.1802(7) 0.039(3) Uiso d 1

loop_
_atom_site_aniso_label
_atom_site_aniso_U_11
_atom_site_aniso_U_22
_atom_site_aniso_U_33
_atom_site_aniso_U_12
_atom_site_aniso_U_13
_atom_site_aniso_U_23
O1 0.0238(4) 0.0218(4) 0.0320(4) 0.0014(3) 0.0056(3) 0.0085(3)
O2 0.0255(4) 0.0253(4) 0.0278(4) -0.0001(3) 0.0051(3) 0.0059(3)
O3 0.0227(4) 0.0186(4) 0.0265(4) 0.0021(3) 0.0044(3) 0.0032(3)
O4 0.0240(4) 0.0180(4) 0.0235(4) 0.0007(3) 0.0031(3) 0.0038(3)
N1 0.0172(4) 0.0178(4) 0.0190(4) 0.0001(3) -0.0011(3) -0.0005(3)
C1 0.0181(5) 0.0220(5) 0.0159(4) -0.0040(4) -0.0023(4) -0.0013(4)
C2 0.0188(5) 0.0286(6) 0.0194(5) -0.0018(4) -0.0009(4) -0.0039(4)
C3 0.0195(5) 0.0264(6) 0.0267(5) 0.0049(5) -0.0040(4) -0.0071(4)
C4 0.0220(5) 0.0194(5) 0.0239(5) 0.0029(4) -0.0061(4) -0.0022(4)
C5 0.0203(5) 0.0170(5) 0.0186(5) -0.0027(4) -0.0026(4) -0.0011(4)
C6 0.0245(6) 0.0228(5) 0.0203(5) -0.0023(4) 0.0036(4) 0.0031(4)
C7 0.0341(7) 0.0281(6) 0.0233(6) -0.0037(5) 0.0027(5) -0.0002(4)
C8 0.0258(6) 0.0270(6) 0.0278(6) -0.0045(5) 0.0011(5) 0.0047(5)
C9 0.0339(7) 0.0270(6) 0.0304(6) -0.0027(5) 0.0012(5) 0.0087(5)
B1 0.0193(6) 0.0230(6) 0.0190(5) -0.0038(5) -0.0027(5) -0.0013(5)

loop_
_atom_type_symbol
_atom_type_description
_atom_type_scat_dispersion_real
_atom_type_scat_dispersion_imag
_atom_type_scat_source
C C 0.0033 0.0016 'International Tables Vol C Tables 4.2.6.8 and 6.1.1.4'
H H 0.0000 0.0000 'International Tables Vol C Tables 4.2.6.8 and 6.1.1.4'
N N 0.0061 0.0033 'International Tables Vol C Tables 4.2.6.8 and 6.1.1.4'
O O 0.0106 0.0060 'International Tables Vol C Tables 4.2.6.8 and 6.1.1.4'
B B 0.0013 0.0007 'International Tables Vol C Tables 4.2.6.8 and 6.1.1.4'

loop_
_geom_angle_atom_site_label_1
_geom_angle_atom_site_label_2
_geom_angle_atom_site_label_3
_geom_angle
B1 O1 H1O 108.9(9)
B1 O2 H2O 111.6(9)
C5 O4 C6 120.61(7)
C4 N1 C5 123.55(8)
C4 N1 C1 109.10(8)
C5 N1 C1 127.35(8)
C2 C1 N1 105.15(8)
C2 C1 B1 123.90(9)
N1 C1 B1 130.94(9)
C1 C2 C3 109.95(9)
C1 C2 H2 124.0(6)
C3 C2 H2 126.0(6)
C4 C3 C2 107.35(9)
C4 C3 H3 126.8(7)
C2 C3 H3 125.9(7)
C3 C4 N1 108.44(9)
C3 C4 H4 132.4(6)
N1 C4 H4 119.1(6)
O3 C5 O4 125.51(9)
O3 C5 N1 123.88(8)
O4 C5 N1 110.60(8)
O4 C6 C8 109.64(8)
O4 C6 C9 101.06(8)
C8 C6 C9 111.34(9)
O4 C6 C7 109.13(8)
C8 C6 C7 113.78(9)
C9 C6 C7 111.13(9)
C6 C7 H7A 109.4(7)
C6 C7 H7B 113.4(6)
H7A C7 H7B 108.4(10)
C6 C7 H7C 108.2(6)
H7A C7 H7C 109.3(9)
H7B C7 H7C 108.1(9)
C6 C8 H8A 110.3(7)
C6 C8 H8B 112.2(7)
H8A C8 H8B 111.5(9)
C6 C8 H8C 108.5(7)
H8A C8 H8C 107.8(9)
H8B C8 H8C 106.2(9)
C6 C9 H9A 111.0(7)
C6 C9 H9B 109.2(7)
H9A C9 H9B 108.6(10)
C6 C9 H9C 108.6(7)
H9A C9 H9C 109.1(10)
H9B C9 H9C 110.4(9)
O2 B1 O1 119.54(10)
O2 B1 C1 114.96(9)
O1 B1 C1 125.49(9)

loop_
_geom_bond_atom_site_label_1
_geom_bond_atom_site_label_2
_geom_bond_distance
O1 B1 1.3652(13)
O1 H1O 0.917(15)
O2 B1 1.3547(13)
O2 H2O 0.922(16)
O3 C5 1.2143(11)
O4 C5 1.3191(11)
O4 C6 1.4981(12)
N1 C4 1.3928(12)
N1 C5 1.3937(12)
N1 C1 1.4178(12)
C1 C2 1.3676(14)
C1 B1 1.5665(15)
C2 C3 1.4211(15)
C2 H2 0.964(10)
C3 C4 1.3474(15)
C3 H3 0.931(12)
C4 H4 0.963(10)
C6 C8 1.5149(15)
C6 C9 1.5151(14)
C6 C7 1.5176(14)
C7 H7A 0.996(13)
C7 H7B 0.976(11)
C7 H7C 0.981(12)
C8 H8A 1.023(13)
C8 H8B 0.989(12)
C8 H8C 0.985(13)
C9 H9A 0.973(12)
C9 H9B 0.980(13)
C9 H9C 0.983(12)

loop_
_geom_hbond_atom_site_label_D
_geom_hbond_atom_site_label_H
_geom_hbond_atom_site_label_A
_geom_hbond_site_symmetry_A
_geom_hbond_distance_DH
_geom_hbond_distance_HA
_geom_hbond_distance_DA
_geom_hbond_angle_DHA
O1 H1O O3 . 0.917(15) 1.704(15) 2.5941(10) 162.9(13)
O2 H2O O1 5_666 0.922(16) 1.855(17) 2.7728(11) 173.7(13)

loop_
_geom_torsion_atom_site_label_1
_geom_torsion_atom_site_label_2
_geom_torsion_atom_site_label_3
_geom_torsion_atom_site_label_4
_geom_torsion
C4 N1 C1 C2 0.54(10)
C5 N1 C1 C2 -179.63(8)
C4 N1 C1 B1 179.79(9)
C5 N1 C1 B1 -0.38(15)
N1 C1 C2 C3 -0.70(10)
B1 C1 C2 C3 179.99(9)
C1 C2 C3 C4 0.62(11)
C2 C3 C4 N1 -0.26(11)
C5 N1 C4 C3 179.99(8)
C1 N1 C4 C3 -0.17(10)
C6 O4 C5 O3 3.95(14)
C6 O4 C5 N1 -174.99(7)
C4 N1 C5 O3 178.49(9)
C1 N1 C5 O3 -1.32(14)
C4 N1 C5 O4 -2.55(12)
C1 N1 C5 O4 177.64(8)
C5 O4 C6 C8 -64.93(11)
C5 O4 C6 C9 177.47(8)
C5 O4 C6 C7 60.31(11)
C2 C1 B1 O2 -1.97(14)
N1 C1 B1 O2 178.91(9)
C2 C1 B1 O1 176.28(10)
N1 C1 B1 O1 -2.85(16)

loop_
_cod_related_entry_id
_cod_related_entry_database
_cod_related_entry_code
1 ChemSpider 2016073
